data_4347522
loop_
_publ_author_name
'Marmier, Mathieu'
'Wise, Matthew D.'
'Holstein, Julian J.'
'Pattison, Philip'
'Schenk, Kurt'
'Solari, Euro'
'Scopelliti, Rosario'
'Severin, Kay'

_publ_section_title
;
 Carboxylic Acid Functionalized Clathrochelate Complexes: Large, Robust,
 and Easy-to-Access Metalloligands.
;
_journal_issue 8
_journal_name_full 'Inorganic chemistry'
_journal_page_first 4006
_journal_page_last 4015
_journal_paper_doi 10.1021/acs.inorgchem.6b00276
_journal_volume 55
_journal_year 2016
_chemical_formula_moiety 'C32 H34 B2 Fe N6 O10, 3(C2 H6 O S)'
_chemical_formula_sum 'C38 H52 B2 Fe N6 O13 S3'
_chemical_formula_weight 974.50
_space_group_crystal_system monoclinic
_space_group_IT_number 15
_space_group_name_Hall '-C 2yc'
_space_group_name_H-M_alt 'C 1 2/c 1'
_atom_sites_solution_hydrogens geom
_audit_creation_method SHELXL-2014/7
_cell_angle_alpha 90
_cell_angle_beta 93.90(3)
_cell_angle_gamma 90
_cell_formula_units_Z 4
_cell_length_a 19.950(4)
_cell_length_b 22.639(5)
_cell_length_c 10.833(2)
_cell_measurement_reflns_used 128
_cell_measurement_temperature 100(2)
_cell_measurement_theta_max 22
_cell_measurement_theta_min 3
_cell_volume 4881.4(17)
_computing_cell_refinement 'Dirax/lsq (Duisenberg & Schreurs, 1989-2000)'
_computing_data_collection 'Collect (Bruker AXS BV, 1997-2004)'
_computing_data_reduction 'EvalCCD (Duisenberg & Schreurs, 1990-2000)'
_computing_molecular_graphics 'shelXle (Huebschle, 2014)'
_computing_publication_material 'enCIFer 1.3, CCDC, 2008'
_computing_structure_refinement 'SHELXL-2014/7 (Sheldrick, 2014)'
_computing_structure_solution 'SHELXS-97 (Sheldrick, 1990)'
_diffrn_ambient_temperature 100(2)
_diffrn_measured_fraction_theta_full 0.986
_diffrn_measured_fraction_theta_max 0.998
_diffrn_measurement_device_type 'Bruker APEX II CCD'
_diffrn_measurement_method 'phi and omega scans'
_diffrn_radiation_monochromator graphit
_diffrn_radiation_type MoK\a
_diffrn_radiation_wavelength 0.71073
_diffrn_reflns_av_R_equivalents 0.1373
_diffrn_reflns_av_unetI/netI 0.0766
_diffrn_reflns_Laue_measured_fraction_full 0.986
_diffrn_reflns_Laue_measured_fraction_max 0.998
_diffrn_reflns_limit_h_max 23
_diffrn_reflns_limit_h_min -23
_diffrn_reflns_limit_k_max 26
_diffrn_reflns_limit_k_min -25
_diffrn_reflns_limit_l_max 12
_diffrn_reflns_limit_l_min -12
_diffrn_reflns_number 38979
_diffrn_reflns_point_group_measured_fraction_full 0.986
_diffrn_reflns_point_group_measured_fraction_max 0.998
_diffrn_reflns_theta_full 12.500
_diffrn_reflns_theta_max 25.000
_diffrn_reflns_theta_min 3.200
_diffrn_source 'fine-focus sealed tube'
_exptl_absorpt_coefficient_mu 0.501
_exptl_absorpt_correction_T_max 0.7452
_exptl_absorpt_correction_T_min 0.5926
_exptl_absorpt_correction_type multi-scan
_exptl_absorpt_process_details 'SADABS 2008, Bruker AXS, 2008'
_exptl_crystal_colour red
_exptl_crystal_density_diffrn 1.326
_exptl_crystal_description prism
_exptl_crystal_F_000 2040
_exptl_crystal_size_max 0.407
_exptl_crystal_size_mid 0.128
_exptl_crystal_size_min 0.062
_refine_diff_density_max 0.953
_refine_diff_density_min -0.533
_refine_diff_density_rms 0.098
_refine_ls_extinction_method none
_refine_ls_goodness_of_fit_ref 1.153
_refine_ls_hydrogen_treatment constr
_refine_ls_matrix_type full
_refine_ls_number_parameters 309
_refine_ls_number_reflns 4292
_refine_ls_number_restraints 157
_refine_ls_restrained_S_all 1.155
_refine_ls_R_factor_all 0.1105
_refine_ls_R_factor_gt 0.0734
_refine_ls_shift/su_max 0.000
_refine_ls_shift/su_mean 0.000
_refine_ls_structure_factor_coef Fsqd
_refine_ls_weighting_details 'w=1/[\s^2^(Fo^2^)+(0.0510P)^2^+35.9726P] where P=(Fo^2^+2Fc^2^)/3'
_refine_ls_weighting_scheme calc
_refine_ls_wR_factor_gt 0.1617
_refine_ls_wR_factor_ref 0.1763
_reflns_Friedel_coverage 0.000
_reflns_number_gt 3112
_reflns_number_total 4292
_reflns_threshold_expression 'I > 2\s(I)'
_cod_data_source_file ic6b00276_si_002.cif
_cod_data_source_block ligand6
_cod_original_cell_volume 4881.5(17)
_cod_original_sg_symbol_H-M 'C 2/c'
_cod_database_code 4347522
_shelx_shelxl_version_number 2014/7
_shelx_space_group_comment
;
The symmetry employed for this shelxl refinement is uniquely defined
by the following loop, which should always be used as a source of
symmetry information in preference to the above space-group names.
They are only intended as comments.
;
_shelx_estimated_absorpt_t_min 0.822
_shelx_estimated_absorpt_t_max 0.970
_computing_refinement_gui 'shelXle (Huebschle, 2014)'

loop_
_space_group_symop_operation_xyz
'x, y, z'
'-x, y, -z+1/2'
'x+1/2, y+1/2, z'
'-x+1/2, y+1/2, -z+1/2'
'-x, -y, -z'
'x, -y, z-1/2'
'-x+1/2, -y+1/2, -z'
'x+1/2, -y+1/2, z-1/2'

loop_
_atom_site_label
_atom_site_type_symbol
_atom_site_fract_x
_atom_site_fract_y
_atom_site_fract_z
_atom_site_U_iso_or_equiv
_atom_site_adp_type
_atom_site_occupancy
_atom_site_site_symmetry_order
_atom_site_calc_flag
_atom_site_refinement_flags_posn
_atom_site_refinement_flags_adp
_atom_site_refinement_flags_occupancy
_atom_site_disorder_assembly
_atom_site_disorder_group
Fe1 Fe 0.5000 0.34839(4) 0.7500 0.0134(3) Uani 1 2 d S T P . .
C1_1 C 0.3059(2) 0.34476(19) 0.9601(4) 0.0171(11) Uani 1 1 d D . . . .
C2_1 C 0.3073(2) 0.36005(19) 1.0855(4) 0.0161(10) Uani 1 1 d D . . . .
H2_1 H 0.3479 0.3748 1.1249 0.019 Uiso 1 1 calc R U . . .
C3_1 C 0.2508(2) 0.35428(19) 1.1549(4) 0.0189(11) Uani 1 1 d D . . . .
C4_1 C 0.1921(2) 0.3309(2) 1.0989(4) 0.0230(12) Uani 1 1 d D . . . .
H4_1 H 0.1540 0.3256 1.1457 0.028 Uiso 1 1 calc R U . . .
B7_1 B 0.3722(2) 0.3477(2) 0.8858(5) 0.0161(12) Uani 1 1 d D . . . .
C6_1 C 0.2449(2) 0.3226(2) 0.9063(5) 0.0250(12) Uani 1 1 d D . . . .
H6_1 H 0.2418 0.3125 0.8211 0.030 Uiso 1 1 calc R U . . .
C5_1 C 0.1890(2) 0.3152(2) 0.9747(4) 0.0256(12) Uani 1 1 d D . . . .
H5_1 H 0.1486 0.2995 0.9364 0.031 Uiso 1 1 calc R U . . .
O8_1 O 0.40489(16) 0.40798(14) 0.9008(3) 0.0172(8) Uani 1 1 d D . . . .
N9_1 N 0.45865(19) 0.41381(16) 0.8274(4) 0.0147(9) Uani 1 1 d D . . . .
C10_1 C 0.4747(2) 0.46740(19) 0.7947(4) 0.0182(11) Uani 1 1 d D . . . .
C10A_1 C 0.4451(3) 0.5232(2) 0.8422(5) 0.0224(12) Uani 1 1 d D . . . .
H10A_1 H 0.4407 0.5196 0.9324 0.027 Uiso 1 1 calc R U . . .
H10B_1 H 0.3996 0.5292 0.8016 0.027 Uiso 1 1 calc R U . . .
O3C_1 O 0.20273(18) 0.36230(16) 1.3480(3) 0.0288(9) Uani 1 1 d D . . . .
H3C_1 H 0.2066 0.3784 1.4180 0.043 Uiso 1 1 calc R U . . .
O3B_1 O 0.3050(2) 0.40109(19) 1.3323(4) 0.0380(11) Uani 1 1 d D . . . .
C3A_1 C 0.2557(3) 0.3746(2) 1.2873(4) 0.0234(12) Uani 1 1 d D . . . .
C10B_1 C 0.4896(3) 0.5767(2) 0.8164(5) 0.0281(13) Uani 1 1 d D . . . .
H10C_1 H 0.4647 0.6135 0.8318 0.034 Uiso 1 1 calc R U . . .
H10D_1 H 0.5303 0.5759 0.8740 0.034 Uiso 1 1 calc R U . . .
O15_1 O 0.35497(15) 0.33558(14) 0.7526(3) 0.0160(7) Uani 1 1 d D . . . .
N16_1 N 0.41122(19) 0.32770(17) 0.6874(4) 0.0156(9) Uani 1 1 d D . . . .
C17_1 C 0.4034(2) 0.29673(19) 0.5860(4) 0.0139(10) Uani 1 1 d D . . . .
C18_1 C 0.4672(2) 0.28674(19) 0.5312(4) 0.0158(10) Uani 1 1 d D . . . .
N19_1 N 0.51774(18) 0.30519(16) 0.6045(4) 0.0153(9) Uani 1 1 d D . . . .
O20_1 O 0.58050(15) 0.30144(14) 0.5584(3) 0.0174(8) Uani 1 1 d D . . . .
C17A_1 C 0.3382(2) 0.2725(2) 0.5305(5) 0.0219(12) Uani 1 1 d D . . . .
H17A_1 H 0.3081 0.3055 0.5033 0.026 Uiso 1 1 calc R U . . .
H17B_1 H 0.3158 0.2495 0.5937 0.026 Uiso 1 1 calc R U . . .
C17B_1 C 0.3500(3) 0.2325(3) 0.4194(6) 0.0398(16) Uani 1 1 d D . . . .
H17C_1 H 0.3642 0.1930 0.4502 0.048 Uiso 1 1 calc R U . . .
H17D_1 H 0.3071 0.2277 0.3689 0.048 Uiso 1 1 calc R U . . .
C18A_1 C 0.4719(2) 0.2591(2) 0.4070(4) 0.0215(11) Uani 1 1 d D . . . .
H18A_1 H 0.4906 0.2188 0.4168 0.026 Uiso 1 1 calc R U . . .
H18B_1 H 0.5024 0.2826 0.3581 0.026 Uiso 1 1 calc R U . . .
C18B_1 C 0.4022(3) 0.2561(3) 0.3383(5) 0.0364(15) Uani 1 1 d D . . . .
H18C_1 H 0.3889 0.2961 0.3091 0.044 Uiso 1 1 calc R U . . .
H18D_1 H 0.4044 0.2303 0.2649 0.044 Uiso 1 1 calc R U . . .
S1_2 S 0.22135(9) 0.47033(7) 1.59987(15) 0.0408(4) Uani 1 1 d D U . . .
O2_2 O 0.1999(2) 0.40777(18) 1.5668(4) 0.0452(12) Uani 1 1 d D U . . .
C3_2 C 0.3107(3) 0.4703(3) 1.6039(6) 0.0383(15) Uani 1 1 d D U . . .
H3A_2 H 0.3253 0.4525 1.5277 0.058 Uiso 1 1 calc R U . . .
H3B_2 H 0.3288 0.4473 1.6753 0.058 Uiso 1 1 calc R U . . .
H3C_2 H 0.3273 0.5110 1.6109 0.058 Uiso 1 1 calc R U . . .
C4_2 C 0.2049(4) 0.5130(3) 1.4622(6) 0.0459(17) Uani 1 1 d D U . . .
H4A_2 H 0.1564 0.5136 1.4402 0.069 Uiso 1 1 calc R U . . .
H4B_2 H 0.2281 0.4953 1.3945 0.069 Uiso 1 1 calc R U . . .
H4C_2 H 0.2210 0.5535 1.4765 0.069 Uiso 1 1 calc R U . . .
S1_3 S 0.4805(2) 0.10661(16) 0.1722(5) 0.0654(12) Uani 0.5 1 d D U P A -1
O2_3 O 0.4667(6) 0.0635(5) 0.0627(10) 0.082(3) Uani 0.5 1 d D U P A -1
C3_3 C 0.5570(7) 0.0847(10) 0.2552(18) 0.074(5) Uani 0.5 1 d D U P A -1
H3A_3 H 0.5947 0.0906 0.2029 0.110 Uiso 0.5 1 calc R U P A -1
H3B_3 H 0.5543 0.0429 0.2778 0.110 Uiso 0.5 1 calc R U P A -1
H3C_3 H 0.5640 0.1087 0.3304 0.110 Uiso 0.5 1 calc R U P A -1
C4_3 C 0.4228(9) 0.0879(10) 0.2856(18) 0.067(5) Uani 0.5 1 d D U P A -1
H4A_3 H 0.4237 0.0451 0.2995 0.101 Uiso 0.5 1 calc R U P A -1
H4B_3 H 0.3774 0.1000 0.2560 0.101 Uiso 0.5 1 calc R U P A -1
H4C_3 H 0.4358 0.1083 0.3633 0.101 Uiso 0.5 1 calc R U P A -1

loop_
_atom_site_aniso_label
_atom_site_aniso_U_11
_atom_site_aniso_U_22
_atom_site_aniso_U_33
_atom_site_aniso_U_23
_atom_site_aniso_U_13
_atom_site_aniso_U_12
Fe1 0.0126(5) 0.0100(5) 0.0178(6) 0.000 0.0013(4) 0.000
C1_1 0.015(2) 0.011(2) 0.025(3) 0.000(2) 0.001(2) 0.001(2)
C2_1 0.018(2) 0.009(2) 0.022(3) 0.0007(19) 0.001(2) 0.0002(19)
C3_1 0.021(3) 0.012(2) 0.024(3) 0.001(2) 0.004(2) 0.001(2)
C4_1 0.019(3) 0.021(3) 0.030(3) -0.001(2) 0.010(2) -0.001(2)
B7_1 0.014(3) 0.014(3) 0.020(3) 0.002(2) 0.001(2) 0.001(2)
C6_1 0.024(3) 0.029(3) 0.022(3) -0.002(2) 0.003(2) 0.001(2)
C5_1 0.017(3) 0.033(3) 0.027(3) -0.006(2) 0.003(2) -0.007(2)
O8_1 0.0162(17) 0.0148(17) 0.021(2) -0.0047(14) 0.0066(14) 0.0007(14)
N9_1 0.015(2) 0.013(2) 0.016(2) -0.0021(17) 0.0015(17) -0.0014(16)
C10_1 0.019(2) 0.015(3) 0.020(3) -0.002(2) -0.003(2) 0.002(2)
C10A_1 0.027(3) 0.015(3) 0.025(3) -0.005(2) 0.002(2) 0.004(2)
O3C_1 0.034(2) 0.032(2) 0.022(2) -0.0041(17) 0.0107(17) -0.0086(17)
O3B_1 0.039(2) 0.048(3) 0.028(2) -0.0145(19) 0.0081(19) -0.017(2)
C3A_1 0.033(3) 0.015(3) 0.022(3) 0.002(2) 0.008(2) -0.002(2)
C10B_1 0.033(3) 0.015(3) 0.036(3) -0.003(2) 0.000(3) 0.001(2)
O15_1 0.0101(16) 0.0199(18) 0.0183(19) -0.0026(14) 0.0039(13) -0.0001(13)
N16_1 0.014(2) 0.016(2) 0.017(2) 0.0024(17) 0.0011(17) 0.0018(16)
C17_1 0.014(2) 0.015(2) 0.012(3) 0.002(2) -0.0004(19) -0.0001(19)
C18_1 0.018(2) 0.011(2) 0.019(3) 0.002(2) 0.002(2) -0.003(2)
N19_1 0.014(2) 0.012(2) 0.020(2) 0.0018(16) 0.0026(17) 0.0008(16)
O20_1 0.0119(16) 0.0186(18) 0.022(2) -0.0027(14) 0.0060(14) 0.0006(14)
C17A_1 0.017(3) 0.023(3) 0.026(3) -0.001(2) 0.001(2) -0.004(2)
C17B_1 0.026(3) 0.058(4) 0.036(4) -0.022(3) 0.007(3) -0.015(3)
C18A_1 0.022(3) 0.021(3) 0.022(3) -0.006(2) 0.005(2) -0.006(2)
C18B_1 0.027(3) 0.053(4) 0.030(4) -0.016(3) 0.004(3) -0.011(3)
S1_2 0.0597(11) 0.0343(9) 0.0286(9) -0.0098(7) 0.0051(8) -0.0053(8)
O2_2 0.071(3) 0.036(2) 0.031(2) -0.0054(18) 0.020(2) -0.012(2)
C3_2 0.052(3) 0.023(3) 0.038(4) 0.000(3) -0.012(3) -0.004(3)
C4_2 0.059(4) 0.030(3) 0.046(4) -0.003(3) -0.016(3) -0.002(3)
S1_3 0.048(2) 0.0339(19) 0.119(4) 0.022(2) 0.038(2) 0.0059(16)
O2_3 0.080(8) 0.070(7) 0.098(7) 0.030(5) 0.019(5) 0.012(6)
C3_3 0.054(8) 0.072(13) 0.097(12) -0.010(10) 0.029(7) 0.010(7)
C4_3 0.053(9) 0.050(10) 0.102(10) 0.016(8) 0.032(7) -0.008(7)

loop_
_atom_type_symbol
_atom_type_description
_atom_type_scat_dispersion_real
_atom_type_scat_dispersion_imag
_atom_type_scat_source
C C 0.0033 0.0016 'International Tables Vol C Tables 4.2.6.8 and 6.1.1.4'
H H 0.0000 0.0000 'International Tables Vol C Tables 4.2.6.8 and 6.1.1.4'
B B 0.0013 0.0007 'International Tables Vol C Tables 4.2.6.8 and 6.1.1.4'
N N 0.0061 0.0033 'International Tables Vol C Tables 4.2.6.8 and 6.1.1.4'
O O 0.0106 0.0060 'International Tables Vol C Tables 4.2.6.8 and 6.1.1.4'
S S 0.1246 0.1234 'International Tables Vol C Tables 4.2.6.8 and 6.1.1.4'
Fe Fe 0.3463 0.8444 'International Tables Vol C Tables 4.2.6.8 and 6.1.1.4'

loop_
_geom_angle_atom_site_label_1
_geom_angle_atom_site_label_2
_geom_angle_atom_site_label_3
_geom_angle
_geom_angle_site_symmetry_1
_geom_angle_site_symmetry_3
N19_1 Fe1 N19_1 118.3(2) 2_656 .
N19_1 Fe1 N16_1 87.02(16) 2_656 .
N19_1 Fe1 N16_1 78.51(16) . .
N19_1 Fe1 N16_1 78.51(16) 2_656 2_656
N19_1 Fe1 N16_1 87.02(16) . 2_656
N16_1 Fe1 N16_1 151.6(2) . 2_656
N19_1 Fe1 N9_1 150.12(16) 2_656 2_656
N19_1 Fe1 N9_1 85.71(16) . 2_656
N16_1 Fe1 N9_1 116.77(16) . 2_656
N16_1 Fe1 N9_1 85.89(16) 2_656 2_656
N19_1 Fe1 N9_1 85.71(16) 2_656 .
N19_1 Fe1 N9_1 150.12(16) . .
N16_1 Fe1 N9_1 85.89(16) . .
N16_1 Fe1 N9_1 116.78(16) 2_656 .
N9_1 Fe1 N9_1 78.8(2) 2_656 .
C2_1 C1_1 C6_1 116.7(4) . .
C2_1 C1_1 B7_1 121.1(4) . .
C6_1 C1_1 B7_1 122.0(4) . .
C1_1 C2_1 C3_1 122.3(4) . .
C1_1 C2_1 H2_1 118.9 . .
C3_1 C2_1 H2_1 118.9 . .
C4_1 C3_1 C2_1 119.1(4) . .
C4_1 C3_1 C3A_1 122.2(4) . .
C2_1 C3_1 C3A_1 118.7(4) . .
C3_1 C4_1 C5_1 120.2(4) . .
C3_1 C4_1 H4_1 119.9 . .
C5_1 C4_1 H4_1 119.9 . .
O15_1 B7_1 O20_1 111.0(4) . 2_656
O15_1 B7_1 O8_1 109.8(4) . .
O20_1 B7_1 O8_1 109.2(3) 2_656 .
O15_1 B7_1 C1_1 109.8(4) . .
O20_1 B7_1 C1_1 106.7(4) 2_656 .
O8_1 B7_1 C1_1 110.4(4) . .
C5_1 C6_1 C1_1 121.8(4) . .
C5_1 C6_1 H6_1 119.1 . .
C1_1 C6_1 H6_1 119.1 . .
C4_1 C5_1 C6_1 120.0(4) . .
C4_1 C5_1 H5_1 120.0 . .
C6_1 C5_1 H5_1 120.0 . .
N9_1 O8_1 B7_1 111.6(3) . .
C10_1 N9_1 O8_1 117.1(4) . .
C10_1 N9_1 Fe1 118.5(3) . .
O8_1 N9_1 Fe1 123.5(3) . .
N9_1 C10_1 C10_1 112.0(3) . 2_656
N9_1 C10_1 C10A_1 125.4(4) . .
C10_1 C10_1 C10A_1 122.6(3) 2_656 .
C10_1 C10A_1 C10B_1 110.8(4) . .
C10_1 C10A_1 H10A_1 109.5 . .
C10B_1 C10A_1 H10A_1 109.5 . .
C10_1 C10A_1 H10B_1 109.5 . .
C10B_1 C10A_1 H10B_1 109.5 . .
H10A_1 C10A_1 H10B_1 108.1 . .
C3A_1 O3C_1 H3C_1 109.5 . .
O3B_1 C3A_1 O3C_1 123.8(4) . .
O3B_1 C3A_1 C3_1 121.9(4) . .
O3C_1 C3A_1 C3_1 114.3(4) . .
C10B_1 C10B_1 C10A_1 111.6(4) 2_656 .
C10B_1 C10B_1 H10C_1 109.3 2_656 .
C10A_1 C10B_1 H10C_1 109.3 . .
C10B_1 C10B_1 H10D_1 109.3 2_656 .
C10A_1 C10B_1 H10D_1 109.3 . .
H10C_1 C10B_1 H10D_1 108.0 . .
N16_1 O15_1 B7_1 112.3(3) . .
C17_1 N16_1 O15_1 116.5(4) . .
C17_1 N16_1 Fe1 119.0(3) . .
O15_1 N16_1 Fe1 123.6(3) . .
N16_1 C17_1 C18_1 111.6(4) . .
N16_1 C17_1 C17A_1 125.8(4) . .
C18_1 C17_1 C17A_1 122.5(4) . .
N19_1 C18_1 C17_1 111.2(4) . .
N19_1 C18_1 C18A_1 126.1(4) . .
C17_1 C18_1 C18A_1 122.7(4) . .
C18_1 N19_1 O20_1 116.2(4) . .
C18_1 N19_1 Fe1 119.1(3) . .
O20_1 N19_1 Fe1 123.6(3) . .
N19_1 O20_1 B7_1 111.8(3) . 2_656
C17_1 C17A_1 C17B_1 110.7(4) . .
C17_1 C17A_1 H17A_1 109.5 . .
C17B_1 C17A_1 H17A_1 109.5 . .
C17_1 C17A_1 H17B_1 109.5 . .
C17B_1 C17A_1 H17B_1 109.5 . .
H17A_1 C17A_1 H17B_1 108.1 . .
C18B_1 C17B_1 C17A_1 113.4(5) . .
C18B_1 C17B_1 H17C_1 108.9 . .
C17A_1 C17B_1 H17C_1 108.9 . .
C18B_1 C17B_1 H17D_1 108.9 . .
C17A_1 C17B_1 H17D_1 108.9 . .
H17C_1 C17B_1 H17D_1 107.7 . .
C18_1 C18A_1 C18B_1 110.3(4) . .
C18_1 C18A_1 H18A_1 109.6 . .
C18B_1 C18A_1 H18A_1 109.6 . .
C18_1 C18A_1 H18B_1 109.6 . .
C18B_1 C18A_1 H18B_1 109.6 . .
H18A_1 C18A_1 H18B_1 108.1 . .
C17B_1 C18B_1 C18A_1 111.9(5) . .
C17B_1 C18B_1 H18C_1 109.2 . .
C18A_1 C18B_1 H18C_1 109.2 . .
C17B_1 C18B_1 H18D_1 109.2 . .
C18A_1 C18B_1 H18D_1 109.2 . .
H18C_1 C18B_1 H18D_1 107.9 . .
O2_2 S1_2 C3_2 105.7(3) . .
O2_2 S1_2 C4_2 105.9(3) . .
C3_2 S1_2 C4_2 98.5(3) . .
S1_2 C3_2 H3A_2 109.5 . .
S1_2 C3_2 H3B_2 109.5 . .
H3A_2 C3_2 H3B_2 109.5 . .
S1_2 C3_2 H3C_2 109.5 . .
H3A_2 C3_2 H3C_2 109.5 . .
H3B_2 C3_2 H3C_2 109.5 . .
S1_2 C4_2 H4A_2 109.5 . .
S1_2 C4_2 H4B_2 109.5 . .
H4A_2 C4_2 H4B_2 109.5 . .
S1_2 C4_2 H4C_2 109.5 . .
H4A_2 C4_2 H4C_2 109.5 . .
H4B_2 C4_2 H4C_2 109.5 . .
O2_3 S1_3 C3_3 108.2(8) . .
O2_3 S1_3 C4_3 106.7(8) . .
C3_3 S1_3 C4_3 99.0(10) . .
S1_3 C3_3 H3A_3 109.5 . .
S1_3 C3_3 H3B_3 109.5 . .
H3A_3 C3_3 H3B_3 109.5 . .
S1_3 C3_3 H3C_3 109.5 . .
H3A_3 C3_3 H3C_3 109.5 . .
H3B_3 C3_3 H3C_3 109.5 . .
S1_3 C4_3 H4A_3 109.5 . .
S1_3 C4_3 H4B_3 109.5 . .
H4A_3 C4_3 H4B_3 109.5 . .
S1_3 C4_3 H4C_3 109.5 . .
H4A_3 C4_3 H4C_3 109.5 . .
H4B_3 C4_3 H4C_3 109.5 . .

loop_
_geom_bond_atom_site_label_1
_geom_bond_atom_site_label_2
_geom_bond_distance
_geom_bond_site_symmetry_2
Fe1 N19_1 1.909(4) 2_656
Fe1 N19_1 1.909(4) .
Fe1 N16_1 1.911(4) .
Fe1 N16_1 1.911(4) 2_656
Fe1 N9_1 1.916(4) 2_656
Fe1 N9_1 1.916(4) .
C1_1 C2_1 1.400(6) .
C1_1 C6_1 1.405(5) .
C1_1 B7_1 1.595(5) .
C2_1 C3_1 1.402(5) .
C2_1 H2_1 0.9500 .
C3_1 C4_1 1.386(6) .
C3_1 C3A_1 1.503(6) .
C4_1 C5_1 1.390(6) .
C4_1 H4_1 0.9500 .
B7_1 O15_1 1.485(6) .
B7_1 O20_1 1.508(6) 2_656
B7_1 O8_1 1.517(6) .
C6_1 C5_1 1.391(6) .
C6_1 H6_1 0.9500 .
C5_1 H5_1 0.9500 .
O8_1 N9_1 1.384(5) .
N9_1 C10_1 1.309(5) .
C10_1 C10_1 1.447(10) 2_656
C10_1 C10A_1 1.499(6) .
C10A_1 C10B_1 1.539(7) .
C10A_1 H10A_1 0.9900 .
C10A_1 H10B_1 0.9900 .
O3C_1 C3A_1 1.312(6) .
O3C_1 H3C_1 0.8400 .
O3B_1 C3A_1 1.224(6) .
C10B_1 C10B_1 1.525(11) 2_656
C10B_1 H10C_1 0.9900 .
C10B_1 H10D_1 0.9900 .
O15_1 N16_1 1.378(5) .
N16_1 C17_1 1.304(5) .
C17_1 C18_1 1.458(6) .
C17_1 C17A_1 1.501(5) .
C18_1 N19_1 1.308(5) .
C18_1 C18A_1 1.493(6) .
N19_1 O20_1 1.382(5) .
O20_1 B7_1 1.508(6) 2_656
C17A_1 C17B_1 1.536(7) .
C17A_1 H17A_1 0.9900 .
C17A_1 H17B_1 0.9900 .
C17B_1 C18B_1 1.505(7) .
C17B_1 H17C_1 0.9900 .
C17B_1 H17D_1 0.9900 .
C18A_1 C18B_1 1.532(7) .
C18A_1 H18A_1 0.9900 .
C18A_1 H18B_1 0.9900 .
C18B_1 H18C_1 0.9900 .
C18B_1 H18D_1 0.9900 .
S1_2 O2_2 1.515(4) .
S1_2 C3_2 1.781(6) .
S1_2 C4_2 1.789(6) .
C3_2 H3A_2 0.9800 .
C3_2 H3B_2 0.9800 .
C3_2 H3C_2 0.9800 .
C4_2 H4A_2 0.9800 .
C4_2 H4B_2 0.9800 .
C4_2 H4C_2 0.9800 .
S1_3 O2_3 1.546(11) .
S1_3 C3_3 1.788(15) .
S1_3 C4_3 1.791(13) .
C3_3 H3A_3 0.9800 .
C3_3 H3B_3 0.9800 .
C3_3 H3C_3 0.9800 .
C4_3 H4A_3 0.9800 .
C4_3 H4B_3 0.9800 .
C4_3 H4C_3 0.9800 .

loop_
_geom_torsion_atom_site_label_1
_geom_torsion_atom_site_label_2
_geom_torsion_atom_site_label_3
_geom_torsion_atom_site_label_4
_geom_torsion
_geom_torsion_site_symmetry_1
_geom_torsion_site_symmetry_4
C6_1 C1_1 C2_1 C3_1 -0.5(6) . .
B7_1 C1_1 C2_1 C3_1 -175.8(4) . .
C1_1 C2_1 C3_1 C4_1 2.1(6) . .
C1_1 C2_1 C3_1 C3A_1 -177.0(4) . .
C2_1 C3_1 C4_1 C5_1 -2.0(7) . .
C3A_1 C3_1 C4_1 C5_1 177.0(5) . .
C2_1 C1_1 B7_1 O15_1 -173.9(4) . .
C6_1 C1_1 B7_1 O15_1 11.1(6) . .
C2_1 C1_1 B7_1 O20_1 65.8(5) . 2_656
C6_1 C1_1 B7_1 O20_1 -109.3(5) . 2_656
C2_1 C1_1 B7_1 O8_1 -52.7(6) . .
C6_1 C1_1 B7_1 O8_1 132.3(4) . .
C2_1 C1_1 C6_1 C5_1 -1.1(7) . .
B7_1 C1_1 C6_1 C5_1 174.1(5) . .
C3_1 C4_1 C5_1 C6_1 0.4(7) . .
C1_1 C6_1 C5_1 C4_1 1.2(7) . .
O15_1 B7_1 O8_1 N9_1 -52.8(4) . .
O20_1 B7_1 O8_1 N9_1 69.1(4) 2_656 .
C1_1 B7_1 O8_1 N9_1 -174.0(3) . .
B7_1 O8_1 N9_1 C10_1 154.7(4) . .
B7_1 O8_1 N9_1 Fe1 -14.6(5) . .
O8_1 N9_1 C10_1 C10_1 -172.3(5) . 2_656
Fe1 N9_1 C10_1 C10_1 -2.5(7) . 2_656
O8_1 N9_1 C10_1 C10A_1 7.7(7) . .
Fe1 N9_1 C10_1 C10A_1 177.4(4) . .
N9_1 C10_1 C10A_1 C10B_1 162.6(5) . .
C10_1 C10_1 C10A_1 C10B_1 -17.5(8) 2_656 .
C4_1 C3_1 C3A_1 O3B_1 -171.8(5) . .
C2_1 C3_1 C3A_1 O3B_1 7.3(7) . .
C4_1 C3_1 C3A_1 O3C_1 7.2(6) . .
C2_1 C3_1 C3A_1 O3C_1 -173.8(4) . .
C10_1 C10A_1 C10B_1 C10B_1 46.9(7) . 2_656
O20_1 B7_1 O15_1 N16_1 -52.2(5) 2_656 .
O8_1 B7_1 O15_1 N16_1 68.7(4) . .
C1_1 B7_1 O15_1 N16_1 -169.8(3) . .
B7_1 O15_1 N16_1 C17_1 155.7(4) . .
B7_1 O15_1 N16_1 Fe1 -14.1(5) . .
O15_1 N16_1 C17_1 C18_1 -174.7(3) . .
Fe1 N16_1 C17_1 C18_1 -4.4(5) . .
O15_1 N16_1 C17_1 C17A_1 4.2(6) . .
Fe1 N16_1 C17_1 C17A_1 174.5(4) . .
N16_1 C17_1 C18_1 N19_1 7.5(5) . .
C17A_1 C17_1 C18_1 N19_1 -171.4(4) . .
N16_1 C17_1 C18_1 C18A_1 -172.2(4) . .
C17A_1 C17_1 C18_1 C18A_1 8.9(7) . .
C17_1 C18_1 N19_1 O20_1 -175.9(3) . .
C18A_1 C18_1 N19_1 O20_1 3.8(6) . .
C17_1 C18_1 N19_1 Fe1 -7.7(5) . .
C18A_1 C18_1 N19_1 Fe1 172.0(4) . .
C18_1 N19_1 O20_1 B7_1 152.1(4) . 2_656
Fe1 N19_1 O20_1 B7_1 -15.5(5) . 2_656
N16_1 C17_1 C17A_1 C17B_1 -173.6(5) . .
C18_1 C17_1 C17A_1 C17B_1 5.2(7) . .
C17_1 C17A_1 C17B_1 C18B_1 -40.5(7) . .
N19_1 C18_1 C18A_1 C18B_1 -167.5(5) . .
C17_1 C18_1 C18A_1 C18B_1 12.2(6) . .
C17A_1 C17B_1 C18B_1 C18A_1 64.1(7) . .
C18_1 C18A_1 C18B_1 C17B_1 -46.9(6) . .
